data_7700064
loop_
_publ_author_name
'Wang, Hui-Sheng'
'Yin, Cheng-Ling'
'Hu, Zhao-Bo'
'Chen, Yong'
'Pan, Zhi-Quan'
'Song, You'
'Zhang, Yi-Quan'
'Zhang, Zai-Chao'

_publ_section_title
;
 Regulation of magnetic relaxation behavior by replacing 3d transition
 metal ions in [M<sub>2</sub>Dy<sub>2</sub>] complexes containing two
 different organic chelating ligands.
;
_journal_issue 27
_journal_name_full 'Dalton transactions (Cambridge, England : 2003)'
_journal_page_first 10011
_journal_page_last 10022
_journal_paper_doi 10.1039/c9dt00774a
_journal_volume 48
_journal_year 2019
_chemical_formula_moiety 'C60 H74 Co2 Gd2 N8 O18, 2(N O3), 6CH3OH, 1.5H2O'
_chemical_formula_sum 'C66 H101 Co2 Gd2 N10 O31.5'
_chemical_formula_weight 1970.92
_space_group_crystal_system triclinic
_space_group_IT_number 2
_space_group_name_Hall '-P 1'
_space_group_name_H-M_alt 'P -1'
_symmetry_space_group_name_Hall '-P 1'
_symmetry_space_group_name_H-M 'P -1'
_atom_sites_solution_hydrogens mixed
_audit_creation_method SHELXL-2014/7
_audit_update_record
;
2019-05-06 deposited with the CCDC.    2019-05-23 downloaded from the CCDC.
;
_cell_angle_alpha 85.483(2)
_cell_angle_beta 87.541(2)
_cell_angle_gamma 82.719(2)
_cell_formula_units_Z 1
_cell_length_a 9.8667(6)
_cell_length_b 13.3781(8)
_cell_length_c 14.8804(8)
_cell_measurement_reflns_used 6221
_cell_measurement_temperature 173(2)
_cell_measurement_theta_max 25.3101
_cell_measurement_theta_min 3.0441
_cell_volume 1941.2(2)
_computing_cell_refinement 'Bruker SMART'
_computing_data_collection 'Bruker SMART'
_computing_data_reduction 'Bruker SAINT'
_computing_molecular_graphics 'Bruker SHELXTL'
_computing_publication_material 'Bruker SHELXTL'
_computing_structure_refinement 'SHELXL-2014/7 (Sheldrick, 2014)'
_computing_structure_solution 'SHELXS-97 (Sheldrick, 1990)'
_diffrn_ambient_temperature 173(2)
_diffrn_measured_fraction_theta_full 0.992
_diffrn_measured_fraction_theta_max 0.992
_diffrn_measurement_device_type 'PHOTON 100 CMOS detector'
_diffrn_measurement_method 'omega scan'
_diffrn_radiation_type MoK\a
_diffrn_radiation_wavelength 0.71073
_diffrn_reflns_av_R_equivalents 0.0548
_diffrn_reflns_av_unetI/netI 0.0749
_diffrn_reflns_Laue_measured_fraction_full 0.992
_diffrn_reflns_Laue_measured_fraction_max 0.992
_diffrn_reflns_limit_h_max 11
_diffrn_reflns_limit_h_min -10
_diffrn_reflns_limit_k_max 15
_diffrn_reflns_limit_k_min -15
_diffrn_reflns_limit_l_max 17
_diffrn_reflns_limit_l_min -17
_diffrn_reflns_number 14692
_diffrn_reflns_point_group_measured_fraction_full 0.992
_diffrn_reflns_point_group_measured_fraction_max 0.992
_diffrn_reflns_theta_full 24.999
_diffrn_reflns_theta_max 24.999
_diffrn_reflns_theta_min 3.079
_diffrn_source 'fine-focus sealed tube'
_exptl_absorpt_coefficient_mu 2.198
_exptl_absorpt_correction_T_max 0.7452
_exptl_absorpt_correction_T_min 0.6198
_exptl_absorpt_correction_type multi-scan
_exptl_absorpt_process_details 'SADABS (Bruker, 2014)'
_exptl_crystal_colour red
_exptl_crystal_density_diffrn 1.686
_exptl_crystal_description block
_exptl_crystal_F_000 1001
_exptl_crystal_size_max 0.36
_exptl_crystal_size_mid 0.22
_exptl_crystal_size_min 0.17
_refine_diff_density_max 1.750
_refine_diff_density_min -0.988
_refine_diff_density_rms 0.134
_refine_ls_extinction_method none
_refine_ls_goodness_of_fit_ref 1.088
_refine_ls_hydrogen_treatment constr
_refine_ls_matrix_type full
_refine_ls_number_parameters 456
_refine_ls_number_reflns 6783
_refine_ls_number_restraints 13
_refine_ls_restrained_S_all 1.089
_refine_ls_R_factor_all 0.0658
_refine_ls_R_factor_gt 0.0420
_refine_ls_shift/su_max 0.000
_refine_ls_shift/su_mean 0.000
_refine_ls_structure_factor_coef Fsqd
_refine_ls_weighting_details 'w=1/[\s^2^(Fo^2^)+(0.0026P)^2^+3.0000P] where P=(Fo^2^+2Fc^2^)/3'
_refine_ls_weighting_scheme calc
_refine_ls_wR_factor_gt 0.0650
_refine_ls_wR_factor_ref 0.0688
_reflns_Friedel_coverage 0.000
_reflns_number_gt 5337
_reflns_number_total 6783
_reflns_threshold_expression 'I > 2\s(I)'
_cod_data_source_file c9dt00774a2.cif
_cod_data_source_block complex_2'
_cod_depositor_comments 'Adding full bibliography for 7700062--7700065.cif.'
_cod_original_formula_sum 'C66 H101 Co2 Gd2 N10 O31.50'
_cod_database_code 7700064
_shelx_shelxl_version_number 2014/7
_shelx_space_group_comment
;
The symmetry employed for this shelxl refinement is uniquely defined
by the following loop, which should always be used as a source of
symmetry information in preference to the above space-group names.
They are only intended as comments.
;

loop_
_space_group_symop_operation_xyz
'x, y, z'
'-x, -y, -z'

loop_
_atom_site_label
_atom_site_type_symbol
_atom_site_fract_x
_atom_site_fract_y
_atom_site_fract_z
_atom_site_U_iso_or_equiv
_atom_site_adp_type
_atom_site_occupancy
_atom_site_site_symmetry_order
_atom_site_calc_flag
_atom_site_refinement_flags_posn
_atom_site_refinement_flags_adp
_atom_site_refinement_flags_occupancy
_atom_site_disorder_assembly
_atom_site_disorder_group
C1 C 0.3977(5) 0.3174(4) 0.7180(4) 0.0270(13) Uani 1 1 d . . . . .
C2 C 0.4871(5) 0.3721(4) 0.7597(4) 0.0326(14) Uani 1 1 d . . . . .
C3 C 0.5716(5) 0.4306(4) 0.7091(4) 0.0427(16) Uani 1 1 d . . . . .
H3 H 0.6282 0.4697 0.7382 0.051 Uiso 1 1 calc R U . . .
C4 C 0.5743(6) 0.4325(5) 0.6154(5) 0.0477(18) Uani 1 1 d . . . . .
H4 H 0.6339 0.4723 0.5810 0.057 Uiso 1 1 calc R U . . .
C5 C 0.4934(6) 0.3786(4) 0.5728(4) 0.0436(16) Uani 1 1 d . . . . .
H5 H 0.4983 0.3789 0.5089 0.052 Uiso 1 1 calc R U . . .
C6 C 0.4006(5) 0.3212(4) 0.6236(4) 0.0334(14) Uani 1 1 d . . . . .
C7 C 0.3159(5) 0.2635(4) 0.5771(4) 0.0408(16) Uani 1 1 d . . . . .
H7 H 0.3350 0.2577 0.5145 0.049 Uiso 1 1 calc R U . . .
C8 C 0.1353(5) 0.1657(4) 0.5549(4) 0.0394(15) Uani 1 1 d . . . . .
H8A H 0.1954 0.1123 0.5249 0.047 Uiso 1 1 calc R U . . .
H8B H 0.0908 0.2138 0.5079 0.047 Uiso 1 1 calc R U . . .
C9 C 0.0276(5) 0.1190(4) 0.6157(3) 0.0322(13) Uani 1 1 d . . . . .
H9A H -0.0511 0.1087 0.5799 0.039 Uiso 1 1 calc R U . . .
H9B H 0.0669 0.0527 0.6437 0.039 Uiso 1 1 calc R U . . .
C10 C -0.1138(5) 0.2796(4) 0.6564(4) 0.0369(15) Uani 1 1 d . . . . .
H10A H -0.1814 0.2974 0.7054 0.044 Uiso 1 1 calc R U . . .
H10B H -0.1637 0.2646 0.6037 0.044 Uiso 1 1 calc R U . . .
C11 C -0.0316(5) 0.3678(4) 0.6307(4) 0.0379(15) Uani 1 1 d . . . . .
H11A H 0.0191 0.3590 0.5725 0.045 Uiso 1 1 calc R U . . .
H11B H -0.0920 0.4329 0.6264 0.045 Uiso 1 1 calc R U . . .
C12 C 0.0531(5) 0.4343(4) 0.7586(4) 0.0319(14) Uani 1 1 d . . . . .
H12 H 0.0081 0.4987 0.7385 0.038 Uiso 1 1 calc R U . . .
C13 C 0.1138(4) 0.3248(4) 0.8951(3) 0.0246(12) Uani 1 1 d . . . . .
C14 C 0.1076(5) 0.4214(4) 0.8480(4) 0.0281(13) Uani 1 1 d . . . . .
C15 C 0.1376(5) 0.5044(4) 0.8913(4) 0.0357(14) Uani 1 1 d . . . . .
H15 H 0.1301 0.5692 0.8594 0.043 Uiso 1 1 calc R U . . .
C16 C 0.1775(5) 0.4941(4) 0.9785(4) 0.0367(14) Uani 1 1 d . . . . .
H16 H 0.2013 0.5506 1.0066 0.044 Uiso 1 1 calc R U . . .
C17 C 0.1829(5) 0.4002(4) 1.0256(4) 0.0307(13) Uani 1 1 d . . . . .
H17 H 0.2104 0.3927 1.0864 0.037 Uiso 1 1 calc R U . . .
C18 C 0.1491(5) 0.3181(4) 0.9861(3) 0.0214(11) Uani 1 1 d . . . . .
C19 C 0.5621(7) 0.4190(5) 0.8979(5) 0.064(2) Uani 1 1 d . . . . .
H19A H 0.6585 0.3951 0.8851 0.096 Uiso 1 1 calc R U . . .
H19B H 0.5422 0.4100 0.9629 0.096 Uiso 1 1 calc R U . . .
H19C H 0.5433 0.4908 0.8778 0.096 Uiso 1 1 calc R U . . .
C20 C 0.1367(6) 0.2183(4) 1.1268(3) 0.0348(14) Uani 1 1 d . . . . .
H20A H 0.2277 0.2203 1.1499 0.052 Uiso 1 1 calc R U . . .
H20B H 0.1022 0.1554 1.1498 0.052 Uiso 1 1 calc R U . . .
H20C H 0.0744 0.2760 1.1466 0.052 Uiso 1 1 calc R U . . .
C21 C 0.3414(5) -0.0668(4) 0.7826(3) 0.0193(11) Uani 1 1 d . . . . .
C22 C 0.4330(5) -0.1449(4) 0.7507(4) 0.0311(13) Uani 1 1 d . . . . .
H22 H 0.4922 -0.1329 0.7001 0.037 Uiso 1 1 calc R U . . .
C23 C -0.4360(5) 0.2395(4) 1.2060(4) 0.0369(14) Uani 1 1 d . . . . .
H23 H -0.4998 0.2935 1.2254 0.044 Uiso 1 1 calc R U . . .
C24 C -0.3454(5) 0.2562(4) 1.1338(4) 0.0323(13) Uani 1 1 d . . . . .
H24 H -0.3425 0.3221 1.1055 0.039 Uiso 1 1 calc R U . . .
C25 C -0.2590(5) 0.1742(4) 1.1039(3) 0.0213(11) Uani 1 1 d . . . . .
C26 C 0.3213(4) 0.0381(4) 0.7354(3) 0.0229(12) Uani 1 1 d . . . . .
H26A H 0.4017 0.0734 0.7437 0.027 Uiso 1 1 calc R U . . .
H26B H 0.3112 0.0338 0.6700 0.027 Uiso 1 1 calc R U . . .
C27 C -0.1554(5) 0.1818(4) 1.0260(3) 0.0225(12) Uani 1 1 d . . . . .
H27A H -0.2032 0.1903 0.9682 0.027 Uiso 1 1 calc R U . . .
H27B H -0.1074 0.2418 1.0306 0.027 Uiso 1 1 calc R U . . .
C28 C 0.1999(5) -0.0408(4) 1.1383(3) 0.0226(12) Uani 1 1 d . . . . .
C29 C 0.3073(5) -0.0676(5) 1.2080(4) 0.0549(19) Uani 1 1 d . . . . .
H29A H 0.3382 -0.1402 1.2099 0.082 Uiso 1 1 calc R U . . .
H29B H 0.2685 -0.0499 1.2672 0.082 Uiso 1 1 calc R U . . .
H29C H 0.3850 -0.0299 1.1921 0.082 Uiso 1 1 calc R U . . .
C30 C 0.4478(5) 0.1464(4) 0.9859(3) 0.0338(14) Uani 1 1 d . . . . .
H30A H 0.4383 0.0995 1.0392 0.051 Uiso 1 1 calc R U . . .
H30B H 0.4228 0.2160 1.0024 0.051 Uiso 1 1 calc R U . . .
H30C H 0.5427 0.1380 0.9627 0.051 Uiso 1 1 calc R U . . .
Co1 Co 0.14852(6) 0.22939(5) 0.73327(4) 0.02343(18) Uani 1 1 d . . . . .
Gd1 Gd 0.12492(2) 0.06623(2) 0.92860(2) 0.01809(8) Uani 1 1 d . . . . .
N1 N 0.2158(4) 0.2187(3) 0.6133(3) 0.0308(11) Uani 1 1 d . . . . .
N2 N -0.0178(4) 0.1896(3) 0.6868(3) 0.0282(11) Uani 1 1 d . . . . .
H2A H -0.0589 0.1539 0.7314 0.034 Uiso 1 1 d R U . . .
N3 N 0.0625(4) 0.3634(3) 0.7053(3) 0.0292(11) Uani 1 1 d . . . . .
N4 N 0.2602(4) -0.0814(3) 0.8562(3) 0.0191(9) Uani 1 1 d . . . . .
N5 N 0.2212(5) 0.3511(4) 0.3405(3) 0.0435(13) Uani 1 1 d D . . . .
O1 O 0.3164(3) 0.2648(2) 0.7708(2) 0.0255(8) Uani 1 1 d . . . . .
O2 O 0.0842(3) 0.2425(2) 0.8581(2) 0.0227(8) Uani 1 1 d . . . . .
O3 O 0.4792(4) 0.3633(3) 0.8519(3) 0.0399(10) Uani 1 1 d . . . . .
O4 O 0.1450(3) 0.2233(2) 1.0298(2) 0.0222(8) Uani 1 1 d . . . . .
O5 O 0.2022(3) 0.0925(2) 0.7727(2) 0.0198(8) Uani 1 1 d . . . . .
O6 O -0.0602(3) 0.0949(2) 1.0271(2) 0.0181(7) Uani 1 1 d . . . . .
O7 O 0.2346(3) 0.0053(2) 1.0661(2) 0.0232(8) Uani 1 1 d . . . . .
O8 O -0.0816(3) 0.0661(2) 0.8416(2) 0.0258(8) Uani 1 1 d . . . . .
O9 O 0.3588(3) 0.1252(2) 0.9172(2) 0.0223(8) Uani 1 1 d . . . . .
H9 H 0.3540 0.1761 0.8789 0.027 Uiso 1 1 d R U . . .
O11 O 0.2093(5) 0.3895(3) 0.2649(3) 0.0643(14) Uani 1 1 d . . . . .
O12 O 0.1346(5) 0.3753(4) 0.4017(3) 0.0787(17) Uani 1 1 d . . . . .
O10A O 0.3394(16) 0.310(3) 0.3628(11) 0.061(6) Uani 0.56(6) 1 d . U P A 1
O10B O 0.295(5) 0.266(3) 0.3510(17) 0.071(10) Uani 0.44(6) 1 d D U P A 2

loop_
_atom_site_aniso_label
_atom_site_aniso_U_11
_atom_site_aniso_U_22
_atom_site_aniso_U_33
_atom_site_aniso_U_23
_atom_site_aniso_U_13
_atom_site_aniso_U_12
C1 0.017(3) 0.026(3) 0.033(3) 0.016(3) 0.005(2) 0.007(2)
C2 0.018(3) 0.031(3) 0.046(4) 0.005(3) 0.002(3) 0.001(2)
C3 0.026(3) 0.032(3) 0.066(5) 0.021(3) 0.004(3) -0.003(3)
C4 0.026(3) 0.048(4) 0.064(5) 0.031(4) 0.006(3) -0.008(3)
C5 0.026(3) 0.054(4) 0.043(4) 0.025(3) 0.013(3) 0.003(3)
C6 0.009(3) 0.049(4) 0.039(4) 0.005(3) 0.006(3) 0.003(3)
C7 0.029(3) 0.060(4) 0.024(3) 0.020(3) 0.006(3) 0.015(3)
C8 0.035(3) 0.053(4) 0.026(3) 0.008(3) 0.000(3) 0.003(3)
C9 0.029(3) 0.045(4) 0.022(3) 0.000(3) -0.005(3) -0.003(3)
C10 0.021(3) 0.050(4) 0.036(3) 0.012(3) -0.006(3) 0.003(3)
C11 0.031(3) 0.049(4) 0.028(3) 0.011(3) -0.002(3) 0.010(3)
C12 0.026(3) 0.027(3) 0.038(4) 0.016(3) 0.007(3) 0.003(2)
C13 0.008(2) 0.032(3) 0.031(3) 0.002(3) 0.007(2) 0.003(2)
C14 0.019(3) 0.028(3) 0.035(3) 0.006(3) 0.008(2) -0.002(2)
C15 0.032(3) 0.024(3) 0.048(4) 0.013(3) 0.012(3) -0.005(3)
C16 0.032(3) 0.025(3) 0.054(4) -0.005(3) 0.010(3) -0.012(3)
C17 0.027(3) 0.025(3) 0.040(3) -0.004(3) 0.004(3) -0.006(2)
C18 0.019(3) 0.019(3) 0.025(3) 0.002(2) 0.003(2) 0.000(2)
C19 0.062(5) 0.070(5) 0.069(5) -0.016(4) -0.004(4) -0.036(4)
C20 0.046(4) 0.034(3) 0.024(3) -0.002(3) 0.001(3) -0.004(3)
C21 0.016(2) 0.029(3) 0.014(3) -0.002(2) 0.000(2) -0.005(2)
C22 0.026(3) 0.038(3) 0.028(3) -0.008(3) 0.013(2) -0.002(3)
C23 0.028(3) 0.034(3) 0.046(4) -0.005(3) 0.016(3) -0.001(3)
C24 0.034(3) 0.024(3) 0.036(3) 0.005(3) 0.010(3) -0.002(3)
C25 0.015(2) 0.026(3) 0.022(3) -0.001(2) 0.002(2) -0.004(2)
C26 0.013(2) 0.035(3) 0.018(3) 0.004(2) 0.005(2) -0.002(2)
C27 0.018(3) 0.025(3) 0.024(3) -0.001(2) 0.005(2) -0.003(2)
C28 0.018(3) 0.031(3) 0.021(3) -0.007(2) -0.004(2) -0.006(2)
C29 0.021(3) 0.107(6) 0.035(4) 0.030(4) -0.009(3) -0.021(3)
C30 0.023(3) 0.050(4) 0.028(3) 0.000(3) -0.013(3) -0.001(3)
Co1 0.0160(3) 0.0311(4) 0.0203(4) 0.0079(3) 0.0017(3) 0.0015(3)
Gd1 0.01094(12) 0.02420(14) 0.01798(13) 0.00341(10) 0.00061(9) -0.00117(9)
N1 0.021(2) 0.045(3) 0.022(2) 0.008(2) -0.001(2) 0.005(2)
N2 0.022(2) 0.037(3) 0.023(2) 0.010(2) 0.000(2) -0.001(2)
N3 0.024(2) 0.032(3) 0.028(3) 0.008(2) 0.005(2) 0.002(2)
N4 0.013(2) 0.023(2) 0.020(2) 0.0029(19) 0.0014(18) -0.0024(18)
N5 0.050(3) 0.045(3) 0.029(3) 0.009(3) 0.011(3) 0.007(3)
O1 0.0160(17) 0.034(2) 0.024(2) 0.0087(17) 0.0035(16) -0.0025(16)
O2 0.0164(17) 0.027(2) 0.024(2) 0.0022(16) 0.0017(15) -0.0058(15)
O3 0.033(2) 0.047(3) 0.042(3) -0.003(2) 0.001(2) -0.0170(19)
O4 0.0260(19) 0.0228(19) 0.0181(18) 0.0007(15) 0.0023(15) -0.0060(15)
O5 0.0147(16) 0.0261(19) 0.0158(18) 0.0033(15) 0.0041(14) 0.0031(14)
O6 0.0091(15) 0.0199(18) 0.0236(19) 0.0020(15) 0.0035(14) 0.0012(14)
O7 0.0156(17) 0.034(2) 0.0191(19) 0.0058(16) -0.0020(15) -0.0054(15)
O8 0.0105(17) 0.038(2) 0.028(2) 0.0126(17) -0.0051(15) -0.0086(15)
O9 0.0139(17) 0.031(2) 0.0217(19) 0.0049(16) -0.0015(15) -0.0065(15)
O11 0.091(4) 0.061(3) 0.034(3) 0.005(2) -0.001(3) 0.012(3)
O12 0.075(3) 0.081(4) 0.060(3) 0.021(3) 0.038(3) 0.034(3)
O10A 0.038(6) 0.093(14) 0.043(6) 0.008(7) 0.003(5) 0.021(7)
O10B 0.074(16) 0.082(12) 0.039(9) 0.013(8) 0.020(9) 0.045(11)

loop_
_atom_type_symbol
_atom_type_description
_atom_type_scat_dispersion_real
_atom_type_scat_dispersion_imag
_atom_type_scat_source
C C 0.0033 0.0016 'International Tables Vol C Tables 4.2.6.8 and 6.1.1.4'
H H 0.0000 0.0000 'International Tables Vol C Tables 4.2.6.8 and 6.1.1.4'
Gd Gd -0.1653 3.9035 'International Tables Vol C Tables 4.2.6.8 and 6.1.1.4'
Co Co 0.3494 0.9721 'International Tables Vol C Tables 4.2.6.8 and 6.1.1.4'
N N 0.0061 0.0033 'International Tables Vol C Tables 4.2.6.8 and 6.1.1.4'
O O 0.0106 0.0060 'International Tables Vol C Tables 4.2.6.8 and 6.1.1.4'

loop_
_geom_angle_atom_site_label_1
_geom_angle_atom_site_label_2
_geom_angle_atom_site_label_3
_geom_angle
_geom_angle_site_symmetry_1
_geom_angle_site_symmetry_3
O1 C1 C6 124.1(5) . .
O1 C1 C2 117.7(5) . .
C6 C1 C2 118.2(5) . .
O3 C2 C3 124.6(5) . .
O3 C2 C1 114.5(5) . .
C3 C2 C1 120.9(6) . .
C2 C3 C4 120.1(6) . .
C2 C3 H3 120.0 . .
C4 C3 H3 120.0 . .
C5 C4 C3 120.9(6) . .
C5 C4 H4 119.6 . .
C3 C4 H4 119.6 . .
C4 C5 C6 120.0(6) . .
C4 C5 H5 120.0 . .
C6 C5 H5 120.0 . .
C1 C6 C5 119.9(5) . .
C1 C6 C7 120.8(5) . .
C5 C6 C7 119.2(6) . .
N1 C7 C6 125.5(5) . .
N1 C7 H7 117.2 . .
C6 C7 H7 117.2 . .
N1 C8 C9 107.0(4) . .
N1 C8 H8A 110.3 . .
C9 C8 H8A 110.3 . .
N1 C8 H8B 110.3 . .
C9 C8 H8B 110.3 . .
H8A C8 H8B 108.6 . .
N2 C9 C8 108.0(4) . .
N2 C9 H9A 110.1 . .
C8 C9 H9A 110.1 . .
N2 C9 H9B 110.1 . .
C8 C9 H9B 110.1 . .
H9A C9 H9B 108.4 . .
N2 C10 C11 108.7(4) . .
N2 C10 H10A 109.9 . .
C11 C10 H10A 109.9 . .
N2 C10 H10B 109.9 . .
C11 C10 H10B 109.9 . .
H10A C10 H10B 108.3 . .
N3 C11 C10 103.4(4) . .
N3 C11 H11A 111.1 . .
C10 C11 H11A 111.1 . .
N3 C11 H11B 111.1 . .
C10 C11 H11B 111.1 . .
H11A C11 H11B 109.0 . .
N3 C12 C14 123.2(5) . .
N3 C12 H12 118.4 . .
C14 C12 H12 118.4 . .
O2 C13 C18 119.7(4) . .
O2 C13 C14 123.4(5) . .
C18 C13 C14 116.9(5) . .
C15 C14 C13 120.4(5) . .
C15 C14 C12 120.8(5) . .
C13 C14 C12 118.3(5) . .
C16 C15 C14 121.1(5) . .
C16 C15 H15 119.5 . .
C14 C15 H15 119.5 . .
C15 C16 C17 119.1(5) . .
C15 C16 H16 120.5 . .
C17 C16 H16 120.5 . .
C18 C17 C16 121.2(5) . .
C18 C17 H17 119.4 . .
C16 C17 H17 119.4 . .
O4 C18 C17 124.7(4) . .
O4 C18 C13 114.0(4) . .
C17 C18 C13 121.3(5) . .
O3 C19 H19A 109.5 . .
O3 C19 H19B 109.5 . .
H19A C19 H19B 109.5 . .
O3 C19 H19C 109.5 . .
H19A C19 H19C 109.5 . .
H19B C19 H19C 109.5 . .
O4 C20 H20A 109.5 . .
O4 C20 H20B 109.5 . .
H20A C20 H20B 109.5 . .
O4 C20 H20C 109.5 . .
H20A C20 H20C 109.5 . .
H20B C20 H20C 109.5 . .
N4 C21 C22 121.5(5) . .
N4 C21 C26 115.4(4) . .
C22 C21 C26 123.0(4) . .
C23 C22 C21 118.7(5) 2_557 .
C23 C22 H22 120.7 2_557 .
C21 C22 H22 120.7 . .
C22 C23 C24 119.8(5) 2_557 .
C22 C23 H23 120.1 2_557 .
C24 C23 H23 120.1 . .
C23 C24 C25 118.4(5) . .
C23 C24 H24 120.8 . .
C25 C24 H24 120.8 . .
N4 C25 C24 121.5(5) 2_557 .
N4 C25 C27 114.6(4) 2_557 .
C24 C25 C27 123.9(4) . .
O5 C26 C21 108.7(4) . .
O5 C26 H26A 109.9 . .
C21 C26 H26A 109.9 . .
O5 C26 H26B 109.9 . .
C21 C26 H26B 109.9 . .
H26A C26 H26B 108.3 . .
O6 C27 C25 110.5(4) . .
O6 C27 H27A 109.6 . .
C25 C27 H27A 109.6 . .
O6 C27 H27B 109.6 . .
C25 C27 H27B 109.6 . .
H27A C27 H27B 108.1 . .
O7 C28 O8 125.9(4) . 2_557
O7 C28 C29 117.1(5) . .
O8 C28 C29 117.1(5) 2_557 .
C28 C29 H29A 109.5 . .
C28 C29 H29B 109.5 . .
H29A C29 H29B 109.5 . .
C28 C29 H29C 109.5 . .
H29A C29 H29C 109.5 . .
H29B C29 H29C 109.5 . .
O9 C30 H30A 109.5 . .
O9 C30 H30B 109.5 . .
H30A C30 H30B 109.5 . .
O9 C30 H30C 109.5 . .
H30A C30 H30C 109.5 . .
H30B C30 H30C 109.5 . .
O1 Co1 N1 92.25(17) . .
O1 Co1 O5 90.30(13) . .
N1 Co1 O5 95.96(16) . .
O1 Co1 N3 97.14(16) . .
N1 Co1 N3 91.64(18) . .
O5 Co1 N3 169.15(16) . .
O1 Co1 O2 85.94(14) . .
N1 Co1 O2 178.14(17) . .
O5 Co1 O2 84.45(13) . .
N3 Co1 O2 88.20(16) . .
O1 Co1 N2 175.93(16) . .
N1 Co1 N2 83.84(18) . .
O5 Co1 N2 89.03(15) . .
N3 Co1 N2 84.10(17) . .
O2 Co1 N2 97.98(16) . .
O6 Gd1 O6 74.52(11) . 2_557
O6 Gd1 O7 81.36(10) . .
O6 Gd1 O7 71.77(11) 2_557 .
O6 Gd1 O5 143.73(9) . .
O6 Gd1 O5 116.02(10) 2_557 .
O7 Gd1 O5 134.61(10) . .
O6 Gd1 O8 73.02(11) . .
O6 Gd1 O8 78.01(10) 2_557 .
O7 Gd1 O8 144.58(11) . .
O5 Gd1 O8 75.61(10) . .
O6 Gd1 O2 91.67(10) . .
O6 Gd1 O2 153.61(10) 2_557 .
O7 Gd1 O2 129.20(11) . .
O5 Gd1 O2 63.38(10) . .
O8 Gd1 O2 76.45(10) . .
O6 Gd1 O9 133.18(10) . .
O6 Gd1 O9 130.09(9) 2_557 .
O7 Gd1 O9 73.58(10) . .
O5 Gd1 O9 68.68(10) . .
O8 Gd1 O9 141.73(10) . .
O2 Gd1 O9 75.64(10) . .
O6 Gd1 N4 138.24(12) . .
O6 Gd1 N4 63.77(11) 2_557 .
O7 Gd1 N4 87.55(11) . .
O5 Gd1 N4 62.21(11) . .
O8 Gd1 N4 95.45(11) . .
O2 Gd1 N4 125.28(12) . .
O9 Gd1 N4 80.05(11) . .
O6 Gd1 O4 67.83(10) . .
O6 Gd1 O4 129.47(10) 2_557 .
O7 Gd1 O4 70.36(10) . .
O5 Gd1 O4 114.31(10) . .
O8 Gd1 O4 119.22(10) . .
O2 Gd1 O4 60.63(10) . .
O9 Gd1 O4 66.71(10) . .
N4 Gd1 O4 143.91(10) . .
C7 N1 C8 118.6(5) . .
C7 N1 Co1 124.8(4) . .
C8 N1 Co1 116.1(4) . .
C9 N2 C10 114.9(4) . .
C9 N2 Co1 106.4(3) . .
C10 N2 Co1 111.2(3) . .
C9 N2 H2A 107.0 . .
C10 N2 H2A 109.0 . .
Co1 N2 H2A 108.2 . .
C12 N3 C11 120.7(4) . .
C12 N3 Co1 124.5(3) . .
C11 N3 Co1 111.7(3) . .
C25 N4 C21 119.8(4) 2_557 .
C25 N4 Gd1 119.1(3) 2_557 .
C21 N4 Gd1 121.0(3) . .
O11 N5 O10A 117.4(9) . .
O11 N5 O12 120.9(5) . .
O10A N5 O12 118.5(9) . .
O11 N5 O10B 117.7(11) . .
O12 N5 O10B 117.9(11) . .
C1 O1 Co1 123.3(3) . .
C13 O2 Co1 115.6(3) . .
C13 O2 Gd1 125.1(3) . .
Co1 O2 Gd1 103.66(13) . .
C2 O3 C19 117.5(5) . .
C18 O4 C20 116.5(4) . .
C18 O4 Gd1 118.3(3) . .
C20 O4 Gd1 124.9(3) . .
C26 O5 Co1 120.7(3) . .
C26 O5 Gd1 123.5(2) . .
Co1 O5 Gd1 108.23(13) . .
C27 O6 Gd1 126.1(3) . .
C27 O6 Gd1 121.3(3) . 2_557
Gd1 O6 Gd1 105.48(11) . 2_557
C28 O7 Gd1 135.4(3) . .
C28 O8 Gd1 133.4(3) 2_557 .
C30 O9 Gd1 131.2(3) . .
C30 O9 H9 106.0 . .
Gd1 O9 H9 106.7 . .

loop_
_geom_bond_atom_site_label_1
_geom_bond_atom_site_label_2
_geom_bond_distance
_geom_bond_site_symmetry_2
C1 O1 1.326(6) .
C1 C6 1.400(7) .
C1 C2 1.408(7) .
C2 O3 1.368(6) .
C2 C3 1.375(7) .
C3 C4 1.392(8) .
C3 H3 0.9500 .
C4 C5 1.350(8) .
C4 H4 0.9500 .
C5 C6 1.423(7) .
C5 H5 0.9500 .
C6 C7 1.440(8) .
C7 N1 1.296(7) .
C7 H7 0.9500 .
C8 N1 1.479(7) .
C8 C9 1.527(7) .
C8 H8A 0.9900 .
C8 H8B 0.9900 .
C9 N2 1.490(6) .
C9 H9A 0.9900 .
C9 H9B 0.9900 .
C10 N2 1.488(6) .
C10 C11 1.530(7) .
C10 H10A 0.9900 .
C10 H10B 0.9900 .
C11 N3 1.470(6) .
C11 H11A 0.9900 .
C11 H11B 0.9900 .
C12 N3 1.275(6) .
C12 C14 1.447(7) .
C12 H12 0.9500 .
C13 O2 1.338(6) .
C13 C18 1.406(7) .
C13 C14 1.416(7) .
C14 C15 1.395(7) .
C15 C16 1.365(7) .
C15 H15 0.9500 .
C16 C17 1.386(7) .
C16 H16 0.9500 .
C17 C18 1.370(7) .
C17 H17 0.9500 .
C18 O4 1.383(5) .
C19 O3 1.406(6) .
C19 H19A 0.9800 .
C19 H19B 0.9800 .
C19 H19C 0.9800 .
C20 O4 1.439(5) .
C20 H20A 0.9800 .
C20 H20B 0.9800 .
C20 H20C 0.9800 .
C21 N4 1.346(6) .
C21 C22 1.391(6) .
C21 C26 1.512(6) .
C22 C23 1.371(7) 2_557
C22 H22 0.9500 .
C23 C22 1.371(7) 2_557
C23 C24 1.392(7) .
C23 H23 0.9500 .
C24 C25 1.391(6) .
C24 H24 0.9500 .
C25 N4 1.334(6) 2_557
C25 C27 1.519(6) .
C26 O5 1.416(5) .
C26 H26A 0.9900 .
C26 H26B 0.9900 .
C27 O6 1.399(5) .
C27 H27A 0.9900 .
C27 H27B 0.9900 .
C28 O7 1.252(6) .
C28 O8 1.274(6) 2_557
C28 C29 1.505(6) .
C29 H29A 0.9800 .
C29 H29B 0.9800 .
C29 H29C 0.9800 .
C30 O9 1.443(5) .
C30 H30A 0.9800 .
C30 H30B 0.9800 .
C30 H30C 0.9800 .
Co1 O1 1.898(3) .
Co1 N1 1.887(4) .
Co1 O5 1.896(3) .
Co1 N3 1.907(4) .
Co1 O2 1.951(3) .
Co1 N2 1.958(4) .
Gd1 O6 2.305(3) .
Gd1 O6 2.362(3) 2_557
Gd1 O7 2.393(3) .
Gd1 O5 2.423(3) .
Gd1 O8 2.461(3) .
Gd1 O2 2.496(3) .
Gd1 O9 2.526(3) .
Gd1 N4 2.527(4) .
Gd1 O4 2.711(3) .
N2 H2A 0.9000 .
N4 C25 1.334(6) 2_557
N5 O11 1.204(5) .
N5 O10A 1.270(11) .
N5 O12 1.255(6) .
N5 O10B 1.267(9) .
O6 Gd1 2.362(3) 2_557
O8 C28 1.274(6) 2_557
O9 H9 0.8499 .

loop_
_geom_hbond_atom_site_label_D
_geom_hbond_atom_site_label_H
_geom_hbond_atom_site_label_A
_geom_hbond_distance_DH
_geom_hbond_distance_HA
_geom_hbond_distance_DA
_geom_hbond_angle_DHA
O9 H9 O1 0.85 1.94 2.765(4) 162.5
N2 H2A O8 0.90 1.96 2.823(5) 159.8

loop_
_geom_torsion_atom_site_label_1
_geom_torsion_atom_site_label_2
_geom_torsion_atom_site_label_3
_geom_torsion_atom_site_label_4
_geom_torsion
_geom_torsion_site_symmetry_1
_geom_torsion_site_symmetry_4
O1 C1 C2 O3 0.4(6) . .
C6 C1 C2 O3 -179.1(4) . .
O1 C1 C2 C3 -178.2(4) . .
C6 C1 C2 C3 2.3(7) . .
O3 C2 C3 C4 178.4(5) . .
C1 C2 C3 C4 -3.1(8) . .
C2 C3 C4 C5 0.9(8) . .
C3 C4 C5 C6 2.0(9) . .
O1 C1 C6 C5 -178.9(4) . .
C2 C1 C6 C5 0.6(7) . .
O1 C1 C6 C7 -2.2(8) . .
C2 C1 C6 C7 177.3(4) . .
C4 C5 C6 C1 -2.7(8) . .
C4 C5 C6 C7 -179.5(5) . .
C1 C6 C7 N1 12.6(8) . .
C5 C6 C7 N1 -170.7(5) . .
N1 C8 C9 N2 35.7(5) . .
N2 C10 C11 N3 -45.1(5) . .
O2 C13 C14 C15 178.9(4) . .
C18 C13 C14 C15 0.8(7) . .
O2 C13 C14 C12 6.6(7) . .
C18 C13 C14 C12 -171.4(4) . .
N3 C12 C14 C15 157.8(5) . .
N3 C12 C14 C13 -30.0(7) . .
C13 C14 C15 C16 2.1(8) . .
C12 C14 C15 C16 174.2(5) . .
C14 C15 C16 C17 -2.6(8) . .
C15 C16 C17 C18 0.1(8) . .
C16 C17 C18 O4 -176.5(4) . .
C16 C17 C18 C13 2.9(7) . .
O2 C13 C18 O4 -2.0(6) . .
C14 C13 C18 O4 176.2(4) . .
O2 C13 C18 C17 178.6(4) . .
C14 C13 C18 C17 -3.3(7) . .
N4 C21 C22 C23 2.5(8) . 2_557
C26 C21 C22 C23 -174.8(5) . 2_557
C22 C23 C24 C25 3.8(8) 2_557 .
C23 C24 C25 N4 -1.1(8) . 2_557
C23 C24 C25 C27 -179.9(5) . .
N4 C21 C26 O5 -10.0(6) . .
C22 C21 C26 O5 167.4(4) . .
N4 C25 C27 O6 -14.9(6) 2_557 .
C24 C25 C27 O6 164.0(4) . .
C6 C7 N1 C8 177.6(5) . .
C6 C7 N1 Co1 5.9(7) . .
C9 C8 N1 C7 178.9(4) . .
C9 C8 N1 Co1 -8.7(5) . .
O1 Co1 N1 C7 -23.5(4) . .
O5 Co1 N1 C7 -114.0(4) . .
N3 Co1 N1 C7 73.8(4) . .
N2 Co1 N1 C7 157.6(4) . .
O1 Co1 N1 C8 164.6(3) . .
O5 Co1 N1 C8 74.1(3) . .
N3 Co1 N1 C8 -98.1(4) . .
N2 Co1 N1 C8 -14.3(3) . .
C8 C9 N2 C10 76.9(5) . .
C8 C9 N2 Co1 -46.6(4) . .
C11 C10 N2 C9 -95.4(5) . .
C11 C10 N2 Co1 25.5(5) . .
C14 C12 N3 C11 158.6(5) . .
C14 C12 N3 Co1 0.1(7) . .
C10 C11 N3 C12 -114.2(5) . .
C10 C11 N3 Co1 46.9(5) . .
C22 C21 N4 C25 -5.3(7) . 2_557
C26 C21 N4 C25 172.2(4) . 2_557
C22 C21 N4 Gd1 169.3(3) . .
C26 C21 N4 Gd1 -13.2(5) . .
C6 C1 O1 Co1 -24.9(6) . .
C2 C1 O1 Co1 155.7(3) . .
N1 Co1 O1 C1 32.6(4) . .
O5 Co1 O1 C1 128.6(4) . .
N3 Co1 O1 C1 -59.3(4) . .
O2 Co1 O1 C1 -147.0(4) . .
C18 C13 O2 Co1 -142.4(4) . .
C14 C13 O2 Co1 39.6(5) . .
C18 C13 O2 Gd1 -11.4(6) . .
C14 C13 O2 Gd1 170.6(3) . .
C3 C2 O3 C19 0.9(8) . .
C1 C2 O3 C19 -177.7(5) . .
C17 C18 O4 C20 18.6(6) . .
C13 C18 O4 C20 -160.8(4) . .
C17 C18 O4 Gd1 -168.0(4) . .
C13 C18 O4 Gd1 12.6(5) . .
C21 C26 O5 Co1 177.5(3) . .
C21 C26 O5 Gd1 31.7(5) . .
O1 Co1 O5 C26 -60.1(3) . .
N1 Co1 O5 C26 32.2(3) . .
N3 Co1 O5 C26 166.4(8) . .
O2 Co1 O5 C26 -146.0(3) . .
N2 Co1 O5 C26 115.9(3) . .
O1 Co1 O5 Gd1 90.37(15) . .
N1 Co1 O5 Gd1 -177.34(16) . .
N3 Co1 O5 Gd1 -43.1(9) . .
O2 Co1 O5 Gd1 4.48(13) . .
N2 Co1 O5 Gd1 -93.64(16) . .
C25 C27 O6 Gd1 -177.7(3) . .
C25 C27 O6 Gd1 36.2(5) . 2_557
O8 C28 O7 Gd1 -2.7(8) 2_557 .
C29 C28 O7 Gd1 178.1(4) . .
